data_7134212
loop_
_publ_author_name
'Bairagi, Subhash'
'Chatterjee, Debipada'
'Giri, Soumen'
'Ghosh, Sundargopal'

_publ_section_title
;
 Hypoelectronic Titanaboranes: Icosahedral and Tetracapped Tetrahedral
 Clusters Comprising Bridging Hydrides
;
_journal_name_full 'Chemical Communications'
_journal_paper_doi 10.1039/D4CC06535B
_journal_year 2025
_chemical_formula_sum 'C32 H49 B5 Se2 Ti2'
_chemical_formula_weight 741.48
_space_group_crystal_system orthorhombic
_space_group_IT_number 61
_space_group_name_Hall '-P 2ac 2ab'
_space_group_name_H-M_alt 'P b c a'
_atom_sites_solution_hydrogens mixed
_audit_creation_method SHELXL-2019/3
_audit_update_record
;
2024-09-22 deposited with the CCDC.	2025-02-03 downloaded from the CCDC.
;
_cell_angle_alpha 90
_cell_angle_beta 90
_cell_angle_gamma 90
_cell_formula_units_Z 8
_cell_length_a 15.9297(12)
_cell_length_b 16.0271(12)
_cell_length_c 29.237(2)
_cell_measurement_reflns_used 9339
_cell_measurement_temperature 150(2)
_cell_measurement_theta_max 24.7601
_cell_measurement_theta_min 2.2774
_cell_volume 7464.4(9)
_computing_structure_refinement 'SHELXL-2019/2 (Sheldrick, 2019)'
_computing_structure_solution 'SHELXT 2018/2 (Sheldrick, 2018)'
_diffrn_ambient_temperature 150(2)
_diffrn_measured_fraction_theta_full 0.999
_diffrn_measured_fraction_theta_max 0.994
_diffrn_measurement_device_type SADABS-2016/2
_diffrn_radiation_type MoK\a
_diffrn_radiation_wavelength 0.71073
_diffrn_reflns_av_R_equivalents 0.1119
_diffrn_reflns_av_unetI/netI 0.0297
_diffrn_reflns_Laue_measured_fraction_full 0.999
_diffrn_reflns_Laue_measured_fraction_max 0.994
_diffrn_reflns_limit_h_max 21
_diffrn_reflns_limit_h_min -21
_diffrn_reflns_limit_k_max 21
_diffrn_reflns_limit_k_min -21
_diffrn_reflns_limit_l_max 39
_diffrn_reflns_limit_l_min -39
_diffrn_reflns_number 347161
_diffrn_reflns_point_group_measured_fraction_full 0.999
_diffrn_reflns_point_group_measured_fraction_max 0.994
_diffrn_reflns_theta_full 25.242
_diffrn_reflns_theta_max 28.431
_diffrn_reflns_theta_min 2.278
_exptl_absorpt_coefficient_mu 2.398
_exptl_absorpt_correction_T_max 0.7457
_exptl_absorpt_correction_T_min 0.6632
_exptl_absorpt_correction_type multi-scan
_exptl_absorpt_process_details
;
Krause, L., Herbst-Irmer, R., Sheldrick, G. M., Stalke, D. (2015).
"Comparison of silver and molybdenum microfocus X-ray sources for
single-crystal structure determination"
J. Appl. Cryst. 48, 3-10.
doi:10.1107/S1600576714022985
;
_exptl_crystal_colour yellow
_exptl_crystal_density_diffrn 1.320
_exptl_crystal_description block
_exptl_crystal_F_000 3024
_refine_diff_density_max 0.627
_refine_diff_density_min -0.489
_refine_diff_density_rms 0.078
_refine_ls_extinction_method none
_refine_ls_goodness_of_fit_ref 1.052
_refine_ls_hydrogen_treatment mixed
_refine_ls_matrix_type full
_refine_ls_number_parameters 407
_refine_ls_number_reflns 9346
_refine_ls_number_restraints 247
_refine_ls_restrained_S_all 1.054
_refine_ls_R_factor_all 0.0617
_refine_ls_R_factor_gt 0.0401
_refine_ls_shift/su_max 0.008
_refine_ls_shift/su_mean 0.000
_refine_ls_structure_factor_coef Fsqd
_refine_ls_weighting_details 'w=1/[\s^2^(Fo^2^)+(0.0274P)^2^+15.7865P] where P=(Fo^2^+2Fc^2^)/3'
_refine_ls_weighting_scheme calc
_refine_ls_wR_factor_gt 0.0871
_refine_ls_wR_factor_ref 0.0972
_reflns_Friedel_coverage 0.000
_reflns_number_gt 7152
_reflns_number_total 9346
_reflns_threshold_expression 'I > 2\s(I)'
_cod_data_source_file d4cc06535b2.cif
_cod_data_source_block SB_DG33
_cod_original_cell_volume 7464.3(10)
_cod_database_code 7134212
_shelx_shelxl_version_number 2019/3
_shelx_space_group_comment
;
The symmetry employed for this shelxl refinement is uniquely defined
by the following loop, which should always be used as a source of
symmetry information in preference to the above space-group names.
They are only intended as comments.
;

loop_
_space_group_symop_operation_xyz
'x, y, z'
'-x+1/2, -y, z+1/2'
'-x, y+1/2, -z+1/2'
'x+1/2, -y+1/2, -z'
'-x, -y, -z'
'x-1/2, y, -z-1/2'
'x, -y-1/2, z-1/2'
'-x-1/2, y-1/2, z'

loop_
_atom_site_label
_atom_site_type_symbol
_atom_site_fract_x
_atom_site_fract_y
_atom_site_fract_z
_atom_site_U_iso_or_equiv
_atom_site_adp_type
_atom_site_occupancy
_atom_site_site_symmetry_order
_atom_site_calc_flag
_atom_site_refinement_flags_posn
_atom_site_refinement_flags_adp
_atom_site_refinement_flags_occupancy
_atom_site_disorder_assembly
_atom_site_disorder_group
C1 C 0.3606(2) 0.6404(2) 0.41798(12) 0.0388(7) Uani 1 1 d . U . . .
C2 C 0.3198(2) 0.6216(2) 0.45910(13) 0.0468(9) Uani 1 1 d . U . . .
H2A H 0.348725 0.589777 0.481526 0.056 Uiso 1 1 calc R U . . .
C3 C 0.2383(3) 0.6481(3) 0.46823(16) 0.0608(11) Uani 1 1 d . U . . .
H3A H 0.212123 0.633907 0.496371 0.073 Uiso 1 1 calc R U . . .
C4 C 0.1958(3) 0.6949(3) 0.43632(17) 0.0646(13) Uani 1 1 d . U . . .
H4 H 0.139650 0.711762 0.442041 0.078 Uiso 1 1 calc R U . . .
C5 C 0.2350(3) 0.7175(3) 0.39571(18) 0.0644(12) Uani 1 1 d . U . . .
H5A H 0.206290 0.751176 0.374060 0.077 Uiso 1 1 calc R U . . .
C6 C 0.3171(3) 0.6904(2) 0.38674(15) 0.0513(10) Uani 1 1 d . U . . .
H6A H 0.343645 0.706349 0.358985 0.062 Uiso 1 1 calc R U . . .
C7 C 0.7324(2) 0.71606(19) 0.36238(13) 0.0404(8) Uani 1 1 d . U . . .
C8 C 0.7556(2) 0.6768(2) 0.32093(12) 0.0385(7) Uani 1 1 d . U . . .
C9 C 0.79346(19) 0.59903(19) 0.33172(11) 0.0323(7) Uani 1 1 d . U . . .
C10 C 0.79586(19) 0.59202(19) 0.37990(11) 0.0325(7) Uani 1 1 d . U . . .
C11 C 0.7582(2) 0.6638(2) 0.39901(11) 0.0376(7) Uani 1 1 d . U . . .
C12 C 0.6970(3) 0.8021(2) 0.36639(18) 0.0676(14) Uani 1 1 d . U . . .
H12A H 0.742530 0.843074 0.363931 0.101 Uiso 1 1 calc R U . . .
H12B H 0.669119 0.808291 0.396066 0.101 Uiso 1 1 calc R U . . .
H12C H 0.656304 0.811509 0.341805 0.101 Uiso 1 1 calc R U . . .
C13 C 0.3743(2) 0.4084(2) 0.37713(14) 0.0414(8) Uani 1 1 d . U . . .
C14 C 0.4232(2) 0.3855(2) 0.41539(11) 0.0359(7) Uani 1 1 d . U . . .
C15 C 0.4891(2) 0.3345(2) 0.39942(12) 0.0373(7) Uani 1 1 d . U . . .
C16 C 0.4809(2) 0.32451(19) 0.35201(12) 0.0391(8) Uani 1 1 d . U . . .
C17 C 0.4100(2) 0.3702(2) 0.33790(12) 0.0421(8) Uani 1 1 d . U . . .
C18 C 0.2922(2) 0.4550(3) 0.3761(2) 0.0739(15) Uani 1 1 d . U . . .
H18A H 0.294691 0.498680 0.352721 0.111 Uiso 1 1 calc R U . . .
H18B H 0.282073 0.480507 0.406103 0.111 Uiso 1 1 calc R U . . .
H18C H 0.246569 0.416192 0.368969 0.111 Uiso 1 1 calc R U . . .
C19 C 0.6047(2) 0.4738(2) 0.24351(11) 0.0368(7) Uani 1 1 d . U . . .
C20 C 0.6275(3) 0.5444(3) 0.21930(13) 0.0533(10) Uani 1 1 d . U . . .
H20 H 0.656267 0.588572 0.234318 0.064 Uiso 1 1 calc R U . . .
C21 C 0.6085(3) 0.5510(3) 0.17299(14) 0.0616(12) Uani 1 1 d . U . . .
H21 H 0.623368 0.599893 0.156548 0.074 Uiso 1 1 calc R U . . .
C22 C 0.5681(3) 0.4866(3) 0.15102(14) 0.0620(12) Uani 1 1 d . U . . .
H22 H 0.553687 0.491575 0.119606 0.074 Uiso 1 1 calc R U . . .
C23 C 0.5486(3) 0.4153(3) 0.17466(14) 0.0670(13) Uani 1 1 d . U . . .
H23 H 0.522379 0.370046 0.159298 0.080 Uiso 1 1 calc R U . . .
C24 C 0.5670(3) 0.4089(3) 0.22062(13) 0.0527(10) Uani 1 1 d . U . . .
H24 H 0.553422 0.359145 0.236651 0.063 Uiso 1 1 calc R U . . .
C25 C 0.7518(3) 0.7162(3) 0.27452(14) 0.0597(11) Uani 1 1 d . U . . .
H25A H 0.771647 0.676338 0.251520 0.090 Uiso 1 1 calc R U . . .
H25B H 0.787575 0.765985 0.274010 0.090 Uiso 1 1 calc R U . . .
H25C H 0.693781 0.732141 0.267658 0.090 Uiso 1 1 calc R U . . .
C26 C 0.8356(2) 0.5401(2) 0.29927(13) 0.0481(9) Uani 1 1 d . U . . .
H26A H 0.810014 0.545339 0.268910 0.072 Uiso 1 1 calc R U . . .
H26B H 0.828718 0.482719 0.310310 0.072 Uiso 1 1 calc R U . . .
H26C H 0.895460 0.553507 0.297348 0.072 Uiso 1 1 calc R U . . .
C27 C 0.8415(2) 0.5259(2) 0.40597(13) 0.0488(9) Uani 1 1 d . U . . .
H27A H 0.845825 0.475441 0.387166 0.073 Uiso 1 1 calc R U . . .
H27B H 0.810621 0.513032 0.434109 0.073 Uiso 1 1 calc R U . . .
H27C H 0.897870 0.545751 0.413747 0.073 Uiso 1 1 calc R U . . .
C28 C 0.7537(3) 0.6829(3) 0.44920(13) 0.0596(12) Uani 1 1 d . U . . .
H28A H 0.808395 0.703152 0.459766 0.089 Uiso 1 1 calc R U . . .
H28B H 0.738658 0.632190 0.466026 0.089 Uiso 1 1 calc R U . . .
H28C H 0.711037 0.725897 0.454585 0.089 Uiso 1 1 calc R U . . .
C29 C 0.4050(3) 0.4042(3) 0.46465(14) 0.0678(13) Uani 1 1 d . U . . .
H29A H 0.358502 0.444044 0.466624 0.102 Uiso 1 1 calc R U . . .
H29B H 0.455065 0.428293 0.479016 0.102 Uiso 1 1 calc R U . . .
H29C H 0.389659 0.352549 0.480494 0.102 Uiso 1 1 calc R U . . .
C30 C 0.5506(3) 0.2886(3) 0.42913(17) 0.0636(13) Uani 1 1 d . U . . .
H30A H 0.530958 0.231373 0.433967 0.095 Uiso 1 1 calc R U . . .
H30B H 0.555448 0.317075 0.458685 0.095 Uiso 1 1 calc R U . . .
H30C H 0.605626 0.287514 0.414119 0.095 Uiso 1 1 calc R U . . .
C31 C 0.5325(3) 0.2637(2) 0.32493(17) 0.0672(13) Uani 1 1 d . U . . .
H31A H 0.516805 0.267121 0.292575 0.101 Uiso 1 1 calc R U . . .
H31B H 0.522238 0.207027 0.336189 0.101 Uiso 1 1 calc R U . . .
H31C H 0.592158 0.277284 0.328346 0.101 Uiso 1 1 calc R U . . .
C32 C 0.3710(3) 0.3690(3) 0.29103(16) 0.0782(16) Uani 1 1 d . U . . .
H32A H 0.415298 0.370552 0.267796 0.117 Uiso 1 1 calc R U . . .
H32B H 0.334392 0.417690 0.287423 0.117 Uiso 1 1 calc R U . . .
H32C H 0.337855 0.317898 0.287356 0.117 Uiso 1 1 calc R U . . .
B1 B 0.4520(2) 0.6048(2) 0.40875(13) 0.0330(7) Uani 1 1 d . U . . .
B2 B 0.5083(2) 0.6111(2) 0.35881(13) 0.0317(7) Uani 1 1 d . U . . .
B3 B 0.5381(2) 0.6751(2) 0.40230(14) 0.0362(8) Uani 1 1 d D U . . .
B4 B 0.5348(3) 0.6566(2) 0.30843(14) 0.0389(9) Uani 1 1 d . U . . .
B5 B 0.4516(2) 0.5820(2) 0.31216(13) 0.0359(8) Uani 1 1 d . U . . .
Se1 Se 0.63554(2) 0.47726(2) 0.41271(2) 0.02805(8) Uani 1 1 d . U . . .
Se2 Se 0.63323(2) 0.45852(2) 0.30792(2) 0.02986(8) Uani 1 1 d . U . . .
Ti1 Ti 0.50615(3) 0.47129(3) 0.36688(2) 0.02528(11) Uani 1 1 d . U . . .
Ti2 Ti 0.64984(3) 0.59410(3) 0.35871(2) 0.02663(11) Uani 1 1 d . U . . .
H3 H 0.465(2) 0.539(2) 0.4222(11) 0.040 Uiso 1 1 d . U . . .
H10 H 0.608(2) 0.658(2) 0.4114(11) 0.040 Uiso 1 1 d . U . . .
H7 H 0.506(2) 0.642(2) 0.4340(12) 0.040 Uiso 1 1 d . U . . .
H8 H 0.520(2) 0.7450(13) 0.4101(11) 0.040 Uiso 1 1 d D U . . .
H5 H 0.382(2) 0.602(2) 0.3063(11) 0.040 Uiso 1 1 d . U . . .
H1 H 0.520(2) 0.717(2) 0.2990(11) 0.040 Uiso 1 1 d . U . . .
H2 H 0.604(2) 0.638(2) 0.3020(11) 0.040 Uiso 1 1 d . U . . .
H9 H 0.462(2) 0.512(2) 0.3086(11) 0.040 Uiso 1 1 d . U . . .
H6 H 0.495(2) 0.611(2) 0.2807(11) 0.040 Uiso 1 1 d . U . . .

loop_
_atom_site_aniso_label
_atom_site_aniso_U_11
_atom_site_aniso_U_22
_atom_site_aniso_U_33
_atom_site_aniso_U_23
_atom_site_aniso_U_13
_atom_site_aniso_U_12
C1 0.0369(17) 0.0348(16) 0.0447(19) -0.0086(14) -0.0024(15) 0.0003(14)
C2 0.043(2) 0.0443(19) 0.053(2) -0.0120(17) 0.0045(16) 0.0045(16)
C3 0.048(2) 0.057(2) 0.077(3) -0.023(2) 0.019(2) 0.0043(19)
C4 0.045(2) 0.061(3) 0.088(3) -0.030(2) -0.002(2) 0.022(2)
C5 0.051(3) 0.044(2) 0.098(3) -0.011(2) -0.015(2) 0.0181(19)
C6 0.052(2) 0.041(2) 0.061(2) -0.0055(17) -0.0080(19) 0.0112(17)
C7 0.0309(17) 0.0241(15) 0.066(2) -0.0002(15) 0.0074(15) -0.0072(13)
C8 0.0344(17) 0.0386(17) 0.0426(18) 0.0121(14) 0.0008(14) -0.0075(14)
C9 0.0308(16) 0.0298(15) 0.0363(16) 0.0016(13) 0.0037(12) -0.0050(13)
C10 0.0276(15) 0.0326(15) 0.0373(16) 0.0043(13) -0.0006(12) -0.0084(12)
C11 0.0317(16) 0.0435(18) 0.0375(17) -0.0089(14) 0.0072(13) -0.0168(14)
C12 0.052(2) 0.0232(17) 0.128(4) -0.002(2) 0.019(3) -0.0075(16)
C13 0.0233(15) 0.0276(15) 0.073(2) -0.0024(16) -0.0049(15) -0.0036(12)
C14 0.0336(16) 0.0336(16) 0.0405(18) -0.0030(13) 0.0072(14) -0.0138(13)
C15 0.0286(16) 0.0302(15) 0.053(2) 0.0123(14) -0.0010(14) -0.0061(13)
C16 0.0428(19) 0.0225(14) 0.052(2) -0.0027(13) 0.0110(15) -0.0047(13)
C17 0.049(2) 0.0298(16) 0.048(2) 0.0006(14) -0.0149(16) -0.0163(15)
C18 0.031(2) 0.041(2) 0.149(5) -0.013(3) -0.005(2) 0.0011(17)
C19 0.0375(17) 0.0429(17) 0.0300(16) -0.0025(13) 0.0049(13) 0.0010(14)
C20 0.073(3) 0.050(2) 0.0366(18) 0.0007(16) 0.0089(18) -0.002(2)
C21 0.075(3) 0.067(3) 0.043(2) 0.009(2) 0.020(2) 0.013(2)
C22 0.051(2) 0.097(3) 0.038(2) 0.000(2) -0.0002(18) 0.017(2)
C23 0.069(3) 0.090(3) 0.042(2) -0.011(2) -0.006(2) -0.023(3)
C24 0.059(2) 0.060(2) 0.0394(19) -0.0055(17) -0.0028(17) -0.012(2)
C25 0.056(2) 0.061(3) 0.062(3) 0.032(2) -0.005(2) -0.017(2)
C26 0.0405(19) 0.054(2) 0.049(2) -0.0122(18) 0.0119(16) -0.0030(17)
C27 0.0355(18) 0.056(2) 0.054(2) 0.0157(18) -0.0093(16) -0.0091(17)
C28 0.051(2) 0.080(3) 0.048(2) -0.025(2) 0.0117(18) -0.032(2)
C29 0.093(3) 0.059(3) 0.051(2) -0.008(2) 0.029(2) -0.031(2)
C30 0.045(2) 0.048(2) 0.098(3) 0.035(2) -0.020(2) -0.0085(18)
C31 0.083(3) 0.0328(19) 0.086(3) -0.012(2) 0.036(3) -0.003(2)
C32 0.102(4) 0.067(3) 0.066(3) 0.009(2) -0.044(3) -0.037(3)
B1 0.0294(17) 0.0307(17) 0.0389(19) -0.0079(15) -0.0024(14) -0.0009(14)
B2 0.0354(18) 0.0210(15) 0.0388(19) -0.0007(13) -0.0041(15) 0.0018(13)
B3 0.0317(19) 0.0291(17) 0.048(2) -0.0065(16) -0.0009(16) 0.0015(15)
B4 0.045(2) 0.0295(18) 0.042(2) 0.0076(16) -0.0084(17) 0.0030(16)
B5 0.0368(19) 0.0309(18) 0.040(2) 0.0025(15) -0.0085(16) 0.0009(15)
Se1 0.02499(14) 0.02837(14) 0.03079(15) 0.00436(11) -0.00261(11) -0.00126(12)
Se2 0.03291(16) 0.02523(14) 0.03143(15) -0.00169(11) 0.00146(12) 0.00028(12)
Ti1 0.0249(2) 0.0215(2) 0.0294(3) -0.0004(2) -0.0025(2) 0.0004(2)
Ti2 0.0283(3) 0.0213(2) 0.0304(3) 0.0008(2) 0.0001(2) -0.0012(2)

loop_
_atom_type_symbol
_atom_type_description
_atom_type_scat_dispersion_real
_atom_type_scat_dispersion_imag
_atom_type_scat_source
C C 0.0033 0.0016 'International Tables Vol C Tables 4.2.6.8 and 6.1.1.4'
B B 0.0013 0.0007 'International Tables Vol C Tables 4.2.6.8 and 6.1.1.4'
Se Se -0.0929 2.2259 'International Tables Vol C Tables 4.2.6.8 and 6.1.1.4'
Ti Ti 0.2776 0.4457 'International Tables Vol C Tables 4.2.6.8 and 6.1.1.4'
H H 0.0000 0.0000 'International Tables Vol C Tables 4.2.6.8 and 6.1.1.4'

loop_
_geom_angle_atom_site_label_1
_geom_angle_atom_site_label_2
_geom_angle_atom_site_label_3
_geom_angle
_geom_angle_site_symmetry_1
_geom_angle_site_symmetry_3
_geom_angle_publ_flag
C6 C1 C2 117.0(3) . . ?
C6 C1 B1 123.3(3) . . ?
C2 C1 B1 119.7(3) . . ?
C3 C2 C1 122.2(4) . . ?
C3 C2 H2A 118.9 . . ?
C1 C2 H2A 118.9 . . ?
C4 C3 C2 119.7(4) . . ?
C4 C3 H3A 120.2 . . ?
C2 C3 H3A 120.2 . . ?
C3 C4 C5 120.1(4) . . ?
C3 C4 H4 120.0 . . ?
C5 C4 H4 120.0 . . ?
C4 C5 C6 119.9(4) . . ?
C4 C5 H5A 120.1 . . ?
C6 C5 H5A 120.1 . . ?
C1 C6 C5 121.1(4) . . ?
C1 C6 H6A 119.4 . . ?
C5 C6 H6A 119.4 . . ?
C8 C7 C11 108.0(3) . . ?
C8 C7 C12 125.2(4) . . ?
C11 C7 C12 126.4(4) . . ?
C8 C7 Ti2 74.83(18) . . ?
C11 C7 Ti2 72.95(17) . . ?
C12 C7 Ti2 123.9(2) . . ?
C7 C8 C9 108.1(3) . . ?
C7 C8 C25 125.3(3) . . ?
C9 C8 C25 126.1(3) . . ?
C7 C8 Ti2 70.69(18) . . ?
C9 C8 Ti2 73.28(18) . . ?
C25 C8 Ti2 128.2(3) . . ?
C10 C9 C8 107.6(3) . . ?
C10 C9 C26 124.7(3) . . ?
C8 C9 C26 127.1(3) . . ?
C10 C9 Ti2 72.43(17) . . ?
C8 C9 Ti2 72.55(18) . . ?
C26 C9 Ti2 127.5(2) . . ?
C11 C10 C9 108.5(3) . . ?
C11 C10 C27 125.6(3) . . ?
C9 C10 C27 125.3(3) . . ?
C11 C10 Ti2 71.33(18) . . ?
C9 C10 Ti2 73.52(18) . . ?
C27 C10 Ti2 127.7(2) . . ?
C10 C11 C7 107.7(3) . . ?
C10 C11 C28 124.9(4) . . ?
C7 C11 C28 127.1(3) . . ?
C10 C11 Ti2 74.27(18) . . ?
C7 C11 Ti2 72.11(18) . . ?
C28 C11 Ti2 123.2(2) . . ?
C7 C12 H12A 109.5 . . ?
C7 C12 H12B 109.5 . . ?
H12A C12 H12B 109.5 . . ?
C7 C12 H12C 109.5 . . ?
H12A C12 H12C 109.5 . . ?
H12B C12 H12C 109.5 . . ?
C14 C13 C17 107.8(3) . . ?
C14 C13 C18 128.6(4) . . ?
C17 C13 C18 123.2(4) . . ?
C14 C13 Ti1 73.65(18) . . ?
C17 C13 Ti1 73.91(19) . . ?
C18 C13 Ti1 124.1(2) . . ?
C15 C14 C13 107.4(3) . . ?
C15 C14 C29 125.3(4) . . ?
C13 C14 C29 127.0(4) . . ?
C15 C14 Ti1 73.98(18) . . ?
C13 C14 Ti1 71.58(18) . . ?
C29 C14 Ti1 124.4(2) . . ?
C16 C15 C14 108.9(3) . . ?
C16 C15 C30 125.2(4) . . ?
C14 C15 C30 125.3(4) . . ?
C16 C15 Ti1 73.95(18) . . ?
C14 C15 Ti1 71.74(18) . . ?
C30 C15 Ti1 127.0(2) . . ?
C15 C16 C17 107.8(3) . . ?
C15 C16 C31 123.0(4) . . ?
C17 C16 C31 128.5(4) . . ?
C15 C16 Ti1 72.33(18) . . ?
C17 C16 Ti1 71.39(18) . . ?
C31 C16 Ti1 129.3(2) . . ?
C16 C17 C13 108.0(3) . . ?
C16 C17 C32 126.3(4) . . ?
C13 C17 C32 125.1(4) . . ?
C16 C17 Ti1 74.59(19) . . ?
C13 C17 Ti1 71.21(18) . . ?
C32 C17 Ti1 126.7(3) . . ?
C13 C18 H18A 109.5 . . ?
C13 C18 H18B 109.5 . . ?
H18A C18 H18B 109.5 . . ?
C13 C18 H18C 109.5 . . ?
H18A C18 H18C 109.5 . . ?
H18B C18 H18C 109.5 . . ?
C24 C19 C20 119.0(3) . . ?
C24 C19 Se2 118.4(3) . . ?
C20 C19 Se2 122.4(3) . . ?
C19 C20 C21 120.1(4) . . ?
C19 C20 H20 119.9 . . ?
C21 C20 H20 119.9 . . ?
C22 C21 C20 120.0(4) . . ?
C22 C21 H21 120.0 . . ?
C20 C21 H21 120.0 . . ?
C23 C22 C21 119.7(4) . . ?
C23 C22 H22 120.1 . . ?
C21 C22 H22 120.1 . . ?
C22 C23 C24 120.3(4) . . ?
C22 C23 H23 119.8 . . ?
C24 C23 H23 119.8 . . ?
C19 C24 C23 120.7(4) . . ?
C19 C24 H24 119.6 . . ?
C23 C24 H24 119.6 . . ?
C8 C25 H25A 109.5 . . ?
C8 C25 H25B 109.5 . . ?
H25A C25 H25B 109.5 . . ?
C8 C25 H25C 109.5 . . ?
H25A C25 H25C 109.5 . . ?
H25B C25 H25C 109.5 . . ?
C9 C26 H26A 109.5 . . ?
C9 C26 H26B 109.5 . . ?
H26A C26 H26B 109.5 . . ?
C9 C26 H26C 109.5 . . ?
H26A C26 H26C 109.5 . . ?
H26B C26 H26C 109.5 . . ?
C10 C27 H27A 109.5 . . ?
C10 C27 H27B 109.5 . . ?
H27A C27 H27B 109.5 . . ?
C10 C27 H27C 109.5 . . ?
H27A C27 H27C 109.5 . . ?
H27B C27 H27C 109.5 . . ?
C11 C28 H28A 109.5 . . ?
C11 C28 H28B 109.5 . . ?
H28A C28 H28B 109.5 . . ?
C11 C28 H28C 109.5 . . ?
H28A C28 H28C 109.5 . . ?
H28B C28 H28C 109.5 . . ?
C14 C29 H29A 109.5 . . ?
C14 C29 H29B 109.5 . . ?
H29A C29 H29B 109.5 . . ?
C14 C29 H29C 109.5 . . ?
H29A C29 H29C 109.5 . . ?
H29B C29 H29C 109.5 . . ?
C15 C30 H30A 109.5 . . ?
C15 C30 H30B 109.5 . . ?
H30A C30 H30B 109.5 . . ?
C15 C30 H30C 109.5 . . ?
H30A C30 H30C 109.5 . . ?
H30B C30 H30C 109.5 . . ?
C16 C31 H31A 109.5 . . ?
C16 C31 H31B 109.5 . . ?
H31A C31 H31B 109.5 . . ?
C16 C31 H31C 109.5 . . ?
H31A C31 H31C 109.5 . . ?
H31B C31 H31C 109.5 . . ?
C17 C32 H32A 109.5 . . ?
C17 C32 H32B 109.5 . . ?
H32A C32 H32B 109.5 . . ?
C17 C32 H32C 109.5 . . ?
H32A C32 H32C 109.5 . . ?
H32B C32 H32C 109.5 . . ?
C1 B1 B2 127.1(3) . . ?
C1 B1 B3 119.8(3) . . ?
B2 B1 B3 58.1(2) . . ?
C1 B1 Ti1 132.6(2) . . ?
B2 B1 Ti1 58.47(15) . . ?
B3 B1 Ti1 102.3(2) . . ?
C1 B1 H3 115.9(18) . . ?
B2 B1 H3 104.6(17) . . ?
B3 B1 H3 118.8(18) . . ?
Ti1 B1 H3 49.1(17) . . ?
C1 B1 H7 110.3(15) . . ?
B2 B1 H7 96.5(16) . . ?
B3 B1 H7 41.5(15) . . ?
Ti1 B1 H7 115.7(15) . . ?
H3 B1 H7 97(2) . . ?
B4 B2 B3 108.8(3) . . ?
B4 B2 B5 63.5(2) . . ?
B3 B2 B5 155.9(3) . . ?
B4 B2 B1 153.3(3) . . ?
B3 B2 B1 62.9(2) . . ?
B5 B2 B1 112.8(3) . . ?
B4 B2 Ti1 121.4(2) . . ?
B3 B2 Ti1 121.7(2) . . ?
B5 B2 Ti1 78.64(18) . . ?
B1 B2 Ti1 81.04(18) . . ?
B4 B2 Ti2 78.7(2) . . ?
B3 B2 Ti2 78.28(19) . . ?
B5 B2 Ti2 119.6(2) . . ?
B1 B2 Ti2 120.8(2) . . ?
Ti1 B2 Ti2 84.03(12) . . ?
B2 B3 B1 59.0(2) . . ?
B2 B3 Ti2 60.86(17) . . ?
B1 B3 Ti2 105.6(2) . . ?
B2 B3 H10 106.8(17) . . ?
B1 B3 H10 123.4(17) . . ?
Ti2 B3 H10 48.1(16) . . ?
B2 B3 H7 101.3(17) . . ?
B1 B3 H7 45.7(16) . . ?
Ti2 B3 H7 118.1(17) . . ?
H10 B3 H7 97(2) . . ?
B2 B3 H8 130.6(17) . . ?
B1 B3 H8 113.2(17) . . ?
Ti2 B3 H8 138.7(17) . . ?
H10 B3 H8 114(2) . . ?
H7 B3 H8 100(2) . . ?
B2 B4 B5 58.4(2) . . ?
B2 B4 Ti2 60.67(17) . . ?
B5 B4 Ti2 103.6(2) . . ?
B2 B4 H1 125.4(19) . . ?
B5 B4 H1 119(2) . . ?
Ti2 B4 H1 132.9(19) . . ?
B2 B4 H2 105.5(17) . . ?
B5 B4 H2 123.0(17) . . ?
Ti2 B4 H2 46.3(17) . . ?
H1 B4 H2 114(3) . . ?
B2 B4 H6 100.5(16) . . ?
B5 B4 H6 44.0(15) . . ?
Ti2 B4 H6 119.8(16) . . ?
H1 B4 H6 105(2) . . ?
H2 B4 H6 103(2) . . ?
B2 B5 B4 58.1(2) . . ?
B2 B5 Ti1 60.36(16) . . ?
B4 B5 Ti1 104.6(2) . . ?
B2 B5 H5 123.0(17) . . ?
B4 B5 H5 120.4(17) . . ?
Ti1 B5 H5 127.8(17) . . ?
B2 B5 H9 105.6(17) . . ?
B4 B5 H9 123.4(18) . . ?
Ti1 B5 H9 47.3(17) . . ?
H5 B5 H9 113(2) . . ?
B2 B5 H6 101.2(16) . . ?
B4 B5 H6 44.9(16) . . ?
Ti1 B5 H6 122.1(16) . . ?
H5 B5 H6 109(2) . . ?
H9 B5 H6 103(2) . . ?
Ti2 Se1 Ti1 75.973(19) . . ?
C19 Se2 Ti2 117.48(10) . . ?
C19 Se2 Ti1 115.92(10) . . ?
Ti2 Se2 Ti1 69.512(17) . . ?
B2 Ti1 C13 116.99(13) . . ?
B2 Ti1 C14 130.28(13) . . ?
C13 Ti1 C14 34.77(12) . . ?
B2 Ti1 C17 130.41(13) . . ?
C13 Ti1 C17 34.88(13) . . ?
C14 Ti1 C17 57.45(12) . . ?
B2 Ti1 C15 161.72(13) . . ?
C13 Ti1 C15 57.15(11) . . ?
C14 Ti1 C15 34.28(11) . . ?
C17 Ti1 C15 56.56(12) . . ?
B2 Ti1 C16 161.46(13) . . ?
C13 Ti1 C16 57.21(12) . . ?
C14 Ti1 C16 56.88(11) . . ?
C17 Ti1 C16 34.01(12) . . ?
C15 Ti1 C16 33.72(12) . . ?
B2 Ti1 Se1 90.31(9) . . ?
C13 Ti1 Se1 134.13(10) . . ?
C14 Ti1 Se1 99.38(9) . . ?
C17 Ti1 Se1 139.28(9) . . ?
C15 Ti1 Se1 85.10(8) . . ?
C16 Ti1 Se1 105.92(9) . . ?
B2 Ti1 B5 41.00(12) . . ?
C13 Ti1 B5 94.26(13) . . ?
C14 Ti1 B5 126.13(13) . . ?
C17 Ti1 B5 91.79(12) . . ?
C15 Ti1 B5 147.84(12) . . ?
C16 Ti1 B5 120.49(13) . . ?
Se1 Ti1 B5 127.01(9) . . ?
B2 Ti1 B1 40.49(13) . . ?
C13 Ti1 B1 89.80(12) . . ?
C14 Ti1 B1 90.62(12) . . ?
C17 Ti1 B1 120.73(13) . . ?
C15 Ti1 B1 121.61(12) . . ?
C16 Ti1 B1 145.46(12) . . ?
Se1 Ti1 B1 89.40(8) . . ?
B5 Ti1 B1 67.06(12) . . ?
B2 Ti1 Se2 89.82(10) . . ?
C13 Ti1 Se2 136.75(10) . . ?
C14 Ti1 Se2 139.76(8) . . ?
C17 Ti1 Se2 101.87(10) . . ?
C15 Ti1 Se2 105.75(9) . . ?
C16 Ti1 Se2 86.31(8) . . ?
Se1 Ti1 Se2 73.685(18) . . ?
B5 Ti1 Se2 84.62(10) . . ?
B1 Ti1 Se2 128.06(9) . . ?
B2 Ti1 Ti2 48.22(10) . . ?
C13 Ti1 Ti2 164.76(8) . . ?
C14 Ti1 Ti2 147.49(8) . . ?
C17 Ti1 Ti2 154.02(9) . . ?
C15 Ti1 Ti2 135.15(8) . . ?
C16 Ti1 Ti2 137.87(8) . . ?
Se1 Ti1 Ti2 52.009(16) . . ?
B5 Ti1 Ti2 75.82(9) . . ?
B1 Ti1 Ti2 75.76(8) . . ?
Se2 Ti1 Ti2 54.910(16) . . ?
B2 Ti1 H3 64.1(9) . . ?
C13 Ti1 H3 80.7(10) . . ?
C14 Ti1 H3 69.9(10) . . ?
C17 Ti1 H3 115.6(10) . . ?
C15 Ti1 H3 97.6(9) . . ?
C16 Ti1 H3 126.8(10) . . ?
Se1 Ti1 H3 79.6(10) . . ?
B5 Ti1 H3 91.0(10) . . ?
B1 Ti1 H3 25.0(9) . . ?
Se2 Ti1 H3 142.4(10) . . ?
Ti2 Ti1 H3 87.8(10) . . ?
B2 Ti1 H9 65.3(10) . . ?
C13 Ti1 H9 86.0(10) . . ?
C14 Ti1 H9 120.7(10) . . ?
C17 Ti1 H9 71.6(10) . . ?
C15 Ti1 H9 127.4(10) . . ?
C16 Ti1 H9 96.2(10) . . ?
Se1 Ti1 H9 139.9(10) . . ?
B5 Ti1 H9 25.2(10) . . ?
B1 Ti1 H9 90.8(10) . . ?
Se2 Ti1 H9 74.9(10) . . ?
Ti2 Ti1 H9 89.4(10) . . ?
H3 Ti1 H9 113.1(14) . . ?
B2 Ti2 C7 117.01(12) . . ?
B2 Ti2 C11 131.74(12) . . ?
C7 Ti2 C11 34.95(12) . . ?
B2 Ti2 C10 163.86(12) . . ?
C7 Ti2 C10 57.38(11) . . ?
C11 Ti2 C10 34.41(11) . . ?
B2 Ti2 C8 128.92(12) . . ?
C7 Ti2 C8 34.47(12) . . ?
C11 Ti2 C8 57.29(11) . . ?
C10 Ti2 C8 56.65(11) . . ?
B2 Ti2 C9 159.14(12) . . ?
C7 Ti2 C9 57.37(11) . . ?
C11 Ti2 C9 57.22(11) . . ?
C10 Ti2 C9 34.04(10) . . ?
C8 Ti2 C9 34.17(11) . . ?
B2 Ti2 Se1 89.93(9) . . ?
C7 Ti2 Se1 130.80(10) . . ?
C11 Ti2 Se1 96.17(9) . . ?
C10 Ti2 Se1 85.05(7) . . ?
C8 Ti2 Se1 140.98(8) . . ?
C9 Ti2 Se1 108.75(8) . . ?
B2 Ti2 B3 40.85(12) . . ?
C7 Ti2 B3 86.85(12) . . ?
C11 Ti2 B3 91.15(12) . . ?
C10 Ti2 B3 123.66(12) . . ?
C8 Ti2 B3 115.98(13) . . ?
C9 Ti2 B3 143.86(12) . . ?
Se1 Ti2 B3 90.11(9) . . ?
B2 Ti2 B4 40.64(13) . . ?
C7 Ti2 B4 95.83(13) . . ?
C11 Ti2 B4 128.61(13) . . ?
C10 Ti2 B4 147.88(12) . . ?
C8 Ti2 B4 91.29(12) . . ?
C9 Ti2 B4 118.53(12) . . ?
Se1 Ti2 B4 126.97(10) . . ?
B3 Ti2 B4 65.57(14) . . ?
B2 Ti2 Se2 90.01(9) . . ?
C7 Ti2 Se2 139.65(9) . . ?
C11 Ti2 Se2 137.68(9) . . ?
C10 Ti2 Se2 103.28(8) . . ?
C8 Ti2 Se2 105.32(9) . . ?
C9 Ti2 Se2 86.46(8) . . ?
Se1 Ti2 Se2 74.077(17) . . ?
B3 Ti2 Se2 129.04(9) . . ?
B4 Ti2 Se2 85.82(9) . . ?
B2 Ti2 Ti1 47.75(9) . . ?
C7 Ti2 Ti1 163.07(8) . . ?
C11 Ti2 Ti1 144.87(8) . . ?
C10 Ti2 Ti1 134.51(8) . . ?
C8 Ti2 Ti1 157.14(9) . . ?
C9 Ti2 Ti1 139.56(8) . . ?
Se1 Ti2 Ti1 52.019(15) . . ?
B3 Ti2 Ti1 76.29(9) . . ?
B4 Ti2 Ti1 75.98(9) . . ?
Se2 Ti2 Ti1 55.578(15) . . ?
B2 Ti2 H10 66.2(10) . . ?
C7 Ti2 H10 74.1(10) . . ?
C11 Ti2 H10 67.4(10) . . ?
C10 Ti2 H10 97.9(10) . . ?
C8 Ti2 H10 108.3(10) . . ?
C9 Ti2 H10 124.2(10) . . ?
Se1 Ti2 H10 81.9(10) . . ?
B3 Ti2 H10 26.3(10) . . ?
B4 Ti2 H10 90.1(10) . . ?
Se2 Ti2 H10 146.2(10) . . ?
Ti1 Ti2 H10 90.9(10) . . ?
B2 Ti2 H2 65.5(10) . . ?
C7 Ti2 H2 87.0(10) . . ?
C11 Ti2 H2 121.8(10) . . ?
C10 Ti2 H2 125.9(10) . . ?
C8 Ti2 H2 70.8(10) . . ?
C9 Ti2 H2 93.7(10) . . ?
Se1 Ti2 H2 142.1(10) . . ?
B3 Ti2 H2 88.9(10) . . ?
B4 Ti2 H2 25.6(10) . . ?
Se2 Ti2 H2 77.3(10) . . ?
Ti1 Ti2 H2 91.1(10) . . ?
H10 Ti2 H2 110.7(14) . . ?

loop_
_geom_bond_atom_site_label_1
_geom_bond_atom_site_label_2
_geom_bond_distance
_geom_bond_site_symmetry_2
_geom_bond_publ_flag
C1 C6 1.399(5) . ?
C1 C2 1.399(5) . ?
C1 B1 1.587(5) . ?
C2 C3 1.392(5) . ?
C2 H2A 0.9500 . ?
C3 C4 1.375(6) . ?
C3 H3A 0.9500 . ?
C4 C5 1.390(7) . ?
C4 H4 0.9500 . ?
C5 C6 1.402(6) . ?
C5 H5A 0.9500 . ?
C6 H6A 0.9500 . ?
C7 C8 1.415(5) . ?
C7 C11 1.420(5) . ?
C7 C12 1.495(5) . ?
C7 Ti2 2.359(3) . ?
C8 C9 1.420(5) . ?
C8 C25 1.498(5) . ?
C8 Ti2 2.412(3) . ?
C9 C10 1.414(4) . ?
C9 C26 1.498(5) . ?
C9 Ti2 2.421(3) . ?
C10 C11 1.413(5) . ?
C10 C27 1.494(5) . ?
C10 Ti2 2.407(3) . ?
C11 C28 1.501(5) . ?
C11 Ti2 2.369(3) . ?
C12 H12A 0.9800 . ?
C12 H12B 0.9800 . ?
C12 H12C 0.9800 . ?
C13 C14 1.412(5) . ?
C13 C17 1.419(5) . ?
C13 C18 1.505(5) . ?
C13 Ti1 2.350(3) . ?
C14 C15 1.410(5) . ?
C14 C29 1.499(5) . ?
C14 Ti1 2.376(3) . ?
C15 C16 1.401(5) . ?
C15 C30 1.502(5) . ?
C15 Ti1 2.405(3) . ?
C16 C17 1.408(5) . ?
C16 C31 1.501(5) . ?
C16 Ti1 2.426(3) . ?
C17 C32 1.505(5) . ?
C17 Ti1 2.385(3) . ?
C18 H18A 0.9800 . ?
C18 H18B 0.9800 . ?
C18 H18C 0.9800 . ?
C19 C24 1.375(5) . ?
C19 C20 1.383(5) . ?
C19 Se2 1.953(3) . ?
C20 C21 1.391(6) . ?
C20 H20 0.9500 . ?
C21 C22 1.374(7) . ?
C21 H21 0.9500 . ?
C22 C23 1.372(7) . ?
C22 H22 0.9500 . ?
C23 C24 1.379(5) . ?
C23 H23 0.9500 . ?
C24 H24 0.9500 . ?
C25 H25A 0.9800 . ?
C25 H25B 0.9800 . ?
C25 H25C 0.9800 . ?
C26 H26A 0.9800 . ?
C26 H26B 0.9800 . ?
C26 H26C 0.9800 . ?
C27 H27A 0.9800 . ?
C27 H27B 0.9800 . ?
C27 H27C 0.9800 . ?
C28 H28A 0.9800 . ?
C28 H28B 0.9800 . ?
C28 H28C 0.9800 . ?
C29 H29A 0.9800 . ?
C29 H29B 0.9800 . ?
C29 H29C 0.9800 . ?
C30 H30A 0.9800 . ?
C30 H30B 0.9800 . ?
C30 H30C 0.9800 . ?
C31 H31A 0.9800 . ?
C31 H31B 0.9800 . ?
C31 H31C 0.9800 . ?
C32 H32A 0.9800 . ?
C32 H32B 0.9800 . ?
C32 H32C 0.9800 . ?
B1 B2 1.717(5) . ?
B1 B3 1.784(5) . ?
B1 Ti1 2.612(4) . ?
B1 H3 1.15(3) . ?
B1 H7 1.28(3) . ?
B2 B4 1.696(5) . ?
B2 B3 1.700(5) . ?
B2 B5 1.701(5) . ?
B2 Ti1 2.254(3) . ?
B2 Ti2 2.271(4) . ?
B3 Ti2 2.545(4) . ?
B3 H10 1.17(3) . ?
B3 H7 1.18(3) . ?
B3 H8 1.179(18) . ?
B4 B5 1.787(6) . ?
B4 Ti2 2.554(4) . ?
B4 H1 1.03(3) . ?
B4 H2 1.16(3) . ?
B4 H6 1.26(3) . ?
B5 Ti1 2.542(4) . ?
B5 H5 1.16(3) . ?
B5 H9 1.14(3) . ?
B5 H6 1.24(3) . ?
Se1 Ti2 2.4598(6) . ?
Se1 Ti1 2.4602(6) . ?
Se2 Ti2 2.6451(6) . ?
Se2 Ti1 2.6666(6) . ?
Ti1 Ti2 3.0281(7) . ?
Ti1 H3 2.05(3) . ?
Ti1 H9 1.96(3) . ?
Ti2 H10 1.97(3) . ?
Ti2 H2 1.94(3) . ?
